data_9002515
loop_
_publ_author_name
'Merli, M.'
'Oberti, R.'
'Caucia, F.'
'Ungaretti, L.'

_publ_section_title
;Determination of site population in olivine: Warnings on X-ray data treatment
 and refinement Sample: F-refinement using CRYSTALS on the 463 reflections
 with sin(theta)/lambda>.7 Fo92Fa08
;
_journal_name_full 'American Mineralogist'
_journal_page_first 55
_journal_page_last 65
_journal_volume 86
_journal_year 2001
_chemical_formula_sum 'Fe0.15 Mg1.85 O4 Si'
_chemical_name_mineral Olivine
_space_group_IT_number 62
_symmetry_space_group_name_Hall '-P 2c 2ab'
_symmetry_space_group_name_H-M 'P b n m'
_cell_angle_alpha 90
_cell_angle_beta 90
_cell_angle_gamma 90
_cell_length_a 4.7579
_cell_length_b 10.2151
_cell_length_c 5.9890
_cell_formula_units_Z 4
_cell_volume 291.080
_database_code_amcsd 0002604
_exptl_crystal_density_diffrn 3.318
_cod_original_formula_sum '(Mg1.85 Fe.15) Si O4'
_cod_database_code 9002515

loop_
_space_group_symop_operation_xyz
x,y,z
x,y,1/2-z
-x,-y,1/2+z
1/2+x,1/2-y,1/2+z
1/2-x,1/2+y,1/2-z
1/2-x,1/2+y,z
1/2+x,1/2-y,-z
-x,-y,-z

loop_
_atom_site_aniso_label
_atom_site_aniso_U_11
_atom_site_aniso_U_22
_atom_site_aniso_U_33
_atom_site_aniso_U_12
_atom_site_aniso_U_13
_atom_site_aniso_U_23
Mg1 0.00640 0.00805 0.00621 0.00000 -0.00060 -0.00091
Fe1 0.00640 0.00805 0.00621 0.00000 -0.00060 -0.00091
Mg2 0.00810 0.00640 0.00728 0.00013 0.00000 0.00000
Fe2 0.00810 0.00640 0.00728 0.00013 0.00000 0.00000
Si 0.00480 0.00585 0.00579 0.00000 0.00000 0.00000
O1 0.00670 0.00850 0.00720 0.00000 0.00000 0.00000
O2 0.00730 0.00610 0.00720 0.00070 0.00000 0.00000
O3 0.00800 0.00800 0.00740 0.00027 -0.00007 0.00120

loop_
_atom_site_label
_atom_site_fract_x
_atom_site_fract_y
_atom_site_fract_z
_atom_site_occupancy
Mg1 0.00000 0.00000 0.00000 0.92000
Fe1 0.00000 0.00000 0.00000 0.08000
Mg2 0.99040 0.27760 0.25000 0.93000
Fe2 0.99040 0.27760 0.25000 0.07000
Si 0.42650 0.09430 0.25000 1.00000
O1 0.76640 0.09170 0.25000 1.00000
O2 0.22050 0.44770 0.25000 1.00000
O3 0.27820 0.16320 0.03340 1.00000

loop_
_cod_related_entry_id
_cod_related_entry_database
_cod_related_entry_code
1 AMCSD 0002604
